data_4068456
loop_
_publ_author_name
'Clark, George R.'
'O&#x2019;Neale, Tamsin R.'
'Roper, Warren R.'
'Tonei, Deborah M.'
'Wright, L. James'

_publ_section_title
;
 Stable Cationic and Neutral Ruthenabenzenes
;
_journal_issue 2
_journal_name_full Organometallics
_journal_page_first 567
_journal_paper_doi 10.1021/om800857k
_journal_volume 28
_journal_year 2009
_chemical_formula_sum 'C56 H49 N O6 P2 Ru'
_chemical_formula_weight 994.97
_chemical_name_systematic
;
 ?
;
_space_group_IT_number 2
_symmetry_cell_setting triclinic
_symmetry_space_group_name_Hall '-P 1'
_symmetry_space_group_name_H-M 'P -1'
_atom_sites_solution_hydrogens geom
_atom_sites_solution_primary direct
_atom_sites_solution_secondary difmap
_audit_creation_method SHELXL-97
_cell_angle_alpha 89.221(1)
_cell_angle_beta 88.838(1)
_cell_angle_gamma 60.355(1)
_cell_formula_units_Z 2
_cell_length_a 11.132
_cell_length_b 11.2380(1)
_cell_length_c 21.6086(2)
_cell_measurement_reflns_used 8192
_cell_measurement_temperature 87(2)
_cell_measurement_theta_max 26.34
_cell_measurement_theta_min 1.89
_cell_volume 2348.92(4)
_computing_cell_refinement 'SMART (Siemens, 1995)'
_computing_data_collection 'SADABS (Sheldrick, 1997)'
_computing_data_reduction 'SAINT (Siemens, 1995)'
_computing_molecular_graphics 'Ortep-III (Burnett & Johnson, 1996)'
_computing_publication_material 'SHELXTL (Siemens, 1995)'
_computing_structure_refinement 'SHELXL97 (Sheldrick, 1997)'
_computing_structure_solution 'SHELXS97 (Sheldrick, 1997)'
_diffrn_ambient_temperature 87(2)
_diffrn_measured_fraction_theta_full 0.986
_diffrn_measured_fraction_theta_max 0.986
_diffrn_measurement_device_type 'Siemens SMART CCD'
_diffrn_measurement_method 'Area detector \w scans'
_diffrn_radiation_monochromator graphite
_diffrn_radiation_source 'fine-focus sealed tube'
_diffrn_radiation_type MoK\a
_diffrn_radiation_wavelength 0.71073
_diffrn_reflns_av_R_equivalents 0.0523
_diffrn_reflns_av_sigmaI/netI 0.0814
_diffrn_reflns_limit_h_max 13
_diffrn_reflns_limit_h_min -13
_diffrn_reflns_limit_k_max 13
_diffrn_reflns_limit_k_min -14
_diffrn_reflns_limit_l_max 26
_diffrn_reflns_limit_l_min -25
_diffrn_reflns_number 22305
_diffrn_reflns_theta_full 26.34
_diffrn_reflns_theta_max 26.34
_diffrn_reflns_theta_min 1.89
_diffrn_standards_decay_% <2%
_diffrn_standards_interval_count 0
_diffrn_standards_interval_time 0
_diffrn_standards_number 0
_exptl_absorpt_coefficient_mu 0.455
_exptl_absorpt_correction_T_max 0.92383
_exptl_absorpt_correction_T_min 0.76063
_exptl_absorpt_correction_type multi-scan
_exptl_absorpt_process_details 'SADABS; Sheldrick, 1997'
_exptl_crystal_colour red
_exptl_crystal_density_diffrn 1.407
_exptl_crystal_density_method 'not measured'
_exptl_crystal_description plate
_exptl_crystal_F_000 1028
_exptl_crystal_size_max 0.34
_exptl_crystal_size_mid 0.24
_exptl_crystal_size_min 0.10
_refine_diff_density_max 0.669
_refine_diff_density_min -0.603
_refine_diff_density_rms 0.092
_refine_ls_extinction_method none
_refine_ls_goodness_of_fit_ref 1.050
_refine_ls_hydrogen_treatment riding
_refine_ls_matrix_type full
_refine_ls_number_parameters 597
_refine_ls_number_reflns 9410
_refine_ls_number_restraints 0
_refine_ls_restrained_S_all 1.050
_refine_ls_R_factor_all 0.0886
_refine_ls_R_factor_gt 0.0551
_refine_ls_shift/su_max 0.006
_refine_ls_shift/su_mean 0.000
_refine_ls_structure_factor_coef Fsqd
_refine_ls_weighting_details 'calc w=1/[\s^2^(Fo^2^)+(0.0194P)^2^+3.8656P] where P=(Fo^2^+2Fc^2^)/3'
_refine_ls_weighting_scheme calc
_refine_ls_wR_factor_gt 0.0924
_refine_ls_wR_factor_ref 0.1043
_reflns_number_gt 6912
_reflns_number_total 9410
_reflns_threshold_expression I>2\s(I)
_cod_data_source_file om800857k_si_001.cif
_cod_data_source_block Cpd5
_cod_depositor_comments
;
The following automatic conversions were performed:

'_symmetry_cell_setting' value 'Triclinic' changed to 'triclinic'
according to /home/saulius/struct/CIF-dictionaries/cif_core.dic
dictionary named 'cif_core.dic' version 2.4.2 from 2011-04-26.

Automatic conversion script
Id: cif_fix_values 1715 2011-07-08 13:25:40Z adriana 
;
_cod_original_cell_volume 2348.95(3)
_cod_original_sg_symbol_H-M P-1
_cod_database_code 4068456

loop_
_symmetry_equiv_pos_as_xyz
'x, y, z'
'-x, -y, -z'

loop_
_atom_site_label
_atom_site_type_symbol
_atom_site_fract_x
_atom_site_fract_y
_atom_site_fract_z
_atom_site_U_iso_or_equiv
_atom_site_adp_type
_atom_site_occupancy
_atom_site_symmetry_multiplicity
_atom_site_calc_flag
_atom_site_refinement_flags
Ru Ru 0.06893(3) 0.14521(3) 0.237374(14) 0.01634(9) Uani 1 1 d .
P1 P -0.00629(9) 0.33542(9) 0.17061(4) 0.0164(2) Uani 1 1 d .
P2 P 0.16372(9) -0.05150(10) 0.30192(4) 0.0171(2) Uani 1 1 d .
O1 O -0.4285(3) 0.1812(3) 0.28148(13) 0.0333(7) Uani 1 1 d .
O2 O -0.3592(3) 0.2959(3) 0.34211(12) 0.0271(6) Uani 1 1 d .
O3A O -0.0491(6) -0.0575(6) 0.0545(3) 0.0281(10) Uiso 0.50 1 d P
O3B O -0.0387(6) -0.1141(6) 0.0749(3) 0.0281(10) Uiso 0.50 1 d P
O4 O -0.2635(3) 0.0393(3) 0.08790(12) 0.0275(6) Uani 1 1 d .
O5 O 0.2811(2) 0.0217(2) 0.19276(11) 0.0195(6) Uani 1 1 d .
O6 O 0.3846(2) -0.1275(3) 0.11455(12) 0.0252(6) Uani 1 1 d .
N N 0.1181(3) 0.3074(3) 0.34125(15) 0.0264(8) Uani 1 1 d .
C1 C -0.1181(4) 0.2090(3) 0.27388(17) 0.0182(8) Uani 1 1 d .
H1 H -0.1405 0.2640 0.3087 0.022 Uiso 1 1 calc R
C2 C -0.2181(4) 0.1820(4) 0.25410(17) 0.0196(8) Uani 1 1 d .
C3 C -0.2119(4) 0.1146(4) 0.19712(17) 0.0208(8) Uani 1 1 d .
H3 H -0.2910 0.1107 0.1876 0.025 Uiso 1 1 calc R
C4 C -0.1047(4) 0.0552(4) 0.15478(17) 0.0193(8) Uani 1 1 d .
C5 C 0.0303(4) 0.0451(4) 0.16610(17) 0.0190(8) Uani 1 1 d .
C6 C 0.1437(4) -0.0304(4) 0.12842(17) 0.0189(8) Uani 1 1 d .
H6 H 0.1382 -0.0726 0.0927 0.023 Uiso 1 1 calc R
C7 C 0.2711(4) -0.0401(4) 0.14769(17) 0.0207(8) Uani 1 1 d .
C8 C -0.3445(4) 0.2179(4) 0.29224(18) 0.0232(9) Uani 1 1 d .
C9 C -0.4836(4) 0.3359(5) 0.3789(2) 0.0404(12) Uani 1 1 d .
H9A H -0.5630 0.3838 0.3532 0.061 Uiso 1 1 calc R
H9B H -0.4884 0.3946 0.4118 0.061 Uiso 1 1 calc R
H9C H -0.4816 0.2557 0.3960 0.061 Uiso 1 1 calc R
C10 C -0.1295(4) -0.0042(4) 0.09877(19) 0.0265(9) Uani 1 1 d .
C11 C -0.2911(4) -0.0169(5) 0.03437(19) 0.0323(10) Uani 1 1 d .
H11A H -0.2565 0.0069 -0.0020 0.049 Uiso 1 1 calc R
H11B H -0.3890 0.0196 0.0310 0.049 Uiso 1 1 calc R
H11C H -0.2463 -0.1147 0.0383 0.049 Uiso 1 1 calc R
C12 C 0.5150(4) -0.1485(4) 0.1378(2) 0.0304(10) Uani 1 1 d .
H12A H 0.5120 -0.0618 0.1407 0.046 Uiso 1 1 calc R
H12B H 0.5887 -0.2070 0.1101 0.046 Uiso 1 1 calc R
H12C H 0.5307 -0.1904 0.1780 0.046 Uiso 1 1 calc R
C13 C 0.1042(4) 0.2448(4) 0.30136(18) 0.0205(9) Uani 1 1 d .
C14 C 0.1428(4) 0.3698(4) 0.39137(19) 0.0259(9) Uani 1 1 d .
C15 C 0.1626(5) 0.3109(4) 0.4495(2) 0.0407(12) Uani 1 1 d .
H15 H 0.1596 0.2303 0.4554 0.049 Uiso 1 1 calc R
C16 C 0.1870(5) 0.3731(5) 0.4988(2) 0.0465(13) Uani 1 1 d .
H16 H 0.1991 0.3336 0.5379 0.056 Uiso 1 1 calc R
C17 C 0.1938(4) 0.4912(5) 0.4917(2) 0.0391(12) Uani 1 1 d .
C18 C 0.1732(5) 0.5496(5) 0.4329(2) 0.0406(12) Uani 1 1 d .
H18 H 0.1773 0.6297 0.4271 0.049 Uiso 1 1 calc R
C19 C 0.1464(4) 0.4905(4) 0.3822(2) 0.0344(11) Uani 1 1 d .
H19 H 0.1313 0.5311 0.3432 0.041 Uiso 1 1 calc R
C20 C 0.2217(5) 0.5569(5) 0.5466(2) 0.0570(16) Uani 1 1 d .
H20A H 0.1379 0.6082 0.5703 0.086 Uiso 1 1 calc R
H20B H 0.2542 0.6170 0.5319 0.086 Uiso 1 1 calc R
H20C H 0.2905 0.4868 0.5722 0.086 Uiso 1 1 calc R
C21 C -0.0890(4) 0.5076(4) 0.20564(18) 0.0199(8) Uani 1 1 d .
C22 C -0.1618(4) 0.5339(4) 0.26158(18) 0.0234(9) Uani 1 1 d .
H22 H -0.1620 0.4621 0.2834 0.028 Uiso 1 1 calc R
C23 C -0.2348(4) 0.6670(4) 0.28560(19) 0.0281(9) Uani 1 1 d .
H23 H -0.2837 0.6830 0.3228 0.034 Uiso 1 1 calc R
C24 C -0.2341(4) 0.7738(4) 0.2541(2) 0.0311(10) Uani 1 1 d .
H24 H -0.2823 0.8620 0.2701 0.037 Uiso 1 1 calc R
C25 C -0.1611(4) 0.7497(4) 0.1983(2) 0.0317(10) Uani 1 1 d .
H25 H -0.1601 0.8219 0.1772 0.038 Uiso 1 1 calc R
C26 C -0.0894(4) 0.6177(4) 0.1738(2) 0.0261(9) Uani 1 1 d .
H26 H -0.0417 0.6026 0.1363 0.031 Uiso 1 1 calc R
C31 C 0.1362(4) 0.3305(4) 0.12370(18) 0.0211(8) Uani 1 1 d .
C32 C 0.2669(4) 0.2753(4) 0.15063(19) 0.0222(9) Uani 1 1 d .
H32 H 0.2788 0.2451 0.1915 0.027 Uiso 1 1 calc R
C33 C 0.3786(4) 0.2655(4) 0.1163(2) 0.0287(10) Uani 1 1 d .
H33 H 0.4651 0.2280 0.1343 0.034 Uiso 1 1 calc R
C34 C 0.3623(4) 0.3112(4) 0.0556(2) 0.0311(10) Uani 1 1 d .
H34 H 0.4380 0.3020 0.0327 0.037 Uiso 1 1 calc R
C35 C 0.2332(4) 0.3706(4) 0.0289(2) 0.0292(10) Uani 1 1 d .
H35 H 0.2215 0.4045 -0.0113 0.035 Uiso 1 1 calc R
C36 C 0.1210(4) 0.3793(4) 0.06241(18) 0.0246(9) Uani 1 1 d .
H36 H 0.0349 0.4178 0.0440 0.030 Uiso 1 1 calc R
C41 C -0.1363(4) 0.3596(4) 0.11372(17) 0.0180(8) Uani 1 1 d .
C42 C -0.2764(4) 0.4498(4) 0.12543(17) 0.0215(8) Uani 1 1 d .
H42 H -0.3032 0.5039 0.1607 0.026 Uiso 1 1 calc R
C43 C -0.3759(4) 0.4594(4) 0.08488(18) 0.0256(9) Uani 1 1 d .
H43 H -0.4689 0.5189 0.0935 0.031 Uiso 1 1 calc R
C44 C -0.3375(4) 0.3809(4) 0.03183(18) 0.0236(9) Uani 1 1 d .
H44 H -0.4043 0.3882 0.0045 0.028 Uiso 1 1 calc R
C45 C -0.1985(4) 0.2913(4) 0.01944(17) 0.0222(9) Uani 1 1 d .
H45 H -0.1725 0.2391 -0.0165 0.027 Uiso 1 1 calc R
C46 C -0.0990(4) 0.2790(4) 0.05996(17) 0.0203(8) Uani 1 1 d .
H46 H -0.0064 0.2170 0.0517 0.024 Uiso 1 1 calc R
C51 C 0.2997(4) -0.0656(4) 0.35382(17) 0.0178(8) Uani 1 1 d .
C52 C 0.3298(4) -0.1414(4) 0.40868(17) 0.0239(9) Uani 1 1 d .
H52 H 0.2774 -0.1819 0.4204 0.029 Uiso 1 1 calc R
C53 C 0.4370(4) -0.1572(4) 0.44610(19) 0.0298(10) Uani 1 1 d .
H53 H 0.4569 -0.2092 0.4822 0.036 Uiso 1 1 calc R
C54 C 0.5140(4) -0.0952(4) 0.42936(19) 0.0280(10) Uani 1 1 d .
H54 H 0.5839 -0.1033 0.4550 0.034 Uiso 1 1 calc R
C55 C 0.4872(4) -0.0210(4) 0.37453(18) 0.0251(9) Uani 1 1 d .
H55 H 0.5401 0.0190 0.3630 0.030 Uiso 1 1 calc R
C56 C 0.3809(4) -0.0069(4) 0.33681(17) 0.0204(8) Uani 1 1 d .
H56 H 0.3636 0.0422 0.2999 0.025 Uiso 1 1 calc R
C61 C 0.0371(4) -0.0555(4) 0.35626(17) 0.0196(8) Uani 1 1 d .
C62 C -0.0212(4) -0.1376(4) 0.35002(19) 0.0302(10) Uani 1 1 d .
H62 H 0.0108 -0.2030 0.3189 0.036 Uiso 1 1 calc R
C63 C -0.1279(5) -0.1243(5) 0.3898(2) 0.0384(11) Uani 1 1 d .
H63 H -0.1669 -0.1799 0.3845 0.046 Uiso 1 1 calc R
C64 C -0.1751(4) -0.0304(4) 0.43632(19) 0.0319(10) Uani 1 1 d .
H64 H -0.2443 -0.0236 0.4633 0.038 Uiso 1 1 calc R
C65 C -0.1196(4) 0.0541(4) 0.44301(18) 0.0297(10) Uani 1 1 d .
H65 H -0.1523 0.1189 0.4744 0.036 Uiso 1 1 calc R
C66 C -0.0148(4) 0.0432(4) 0.40309(18) 0.0254(9) Uani 1 1 d .
H66 H 0.0209 0.1019 0.4076 0.031 Uiso 1 1 calc R
C71 C 0.2516(4) -0.2213(4) 0.26576(17) 0.0187(8) Uani 1 1 d .
C72 C 0.1807(4) -0.2627(4) 0.22659(17) 0.0220(9) Uani 1 1 d .
H72 H 0.0879 -0.2032 0.2186 0.026 Uiso 1 1 calc R
C73 C 0.2469(4) -0.3911(4) 0.19954(19) 0.0291(10) Uani 1 1 d .
H73 H 0.1982 -0.4177 0.1740 0.035 Uiso 1 1 calc R
C74 C 0.3867(4) -0.4807(4) 0.2107(2) 0.0310(10) Uani 1 1 d .
H74 H 0.4308 -0.5676 0.1932 0.037 Uiso 1 1 calc R
C75 C 0.4591(4) -0.4399(4) 0.24764(19) 0.0284(10) Uani 1 1 d .
H75 H 0.5525 -0.4989 0.2544 0.034 Uiso 1 1 calc R
C76 C 0.3935(4) -0.3117(4) 0.27476(18) 0.0242(9) Uani 1 1 d .
H76 H 0.4437 -0.2849 0.2992 0.029 Uiso 1 1 calc R

loop_
_atom_site_aniso_label
_atom_site_aniso_U_11
_atom_site_aniso_U_22
_atom_site_aniso_U_33
_atom_site_aniso_U_23
_atom_site_aniso_U_13
_atom_site_aniso_U_12
Ru 0.01328(15) 0.01617(15) 0.01816(16) -0.00098(11) -0.00030(12) -0.00619(12)
P1 0.0123(5) 0.0158(5) 0.0200(5) -0.0008(4) -0.0003(4) -0.0060(4)
P2 0.0132(5) 0.0178(5) 0.0186(5) -0.0008(4) -0.0003(4) -0.0063(4)
O1 0.0241(15) 0.0445(18) 0.0358(17) -0.0061(14) 0.0078(13) -0.0205(14)
O2 0.0190(14) 0.0322(16) 0.0251(15) -0.0067(12) 0.0074(12) -0.0090(13)
O4 0.0230(14) 0.0340(16) 0.0246(15) -0.0071(12) -0.0048(12) -0.0130(13)
O5 0.0160(13) 0.0214(14) 0.0207(14) -0.0011(11) 0.0005(11) -0.0090(11)
O6 0.0130(13) 0.0279(15) 0.0288(15) -0.0061(12) 0.0044(11) -0.0056(12)
N 0.0202(17) 0.0229(18) 0.0292(19) -0.0039(15) -0.0053(15) -0.0051(15)
C1 0.0180(19) 0.0142(18) 0.0196(19) -0.0009(15) 0.0029(15) -0.0059(16)
C2 0.0158(19) 0.0166(19) 0.022(2) 0.0017(15) 0.0010(16) -0.0048(16)
C3 0.0151(18) 0.0191(19) 0.026(2) 0.0020(16) -0.0037(16) -0.0063(16)
C4 0.0194(19) 0.0175(19) 0.0201(19) 0.0018(15) -0.0028(16) -0.0083(16)
C5 0.0173(19) 0.0158(19) 0.0194(19) 0.0035(15) -0.0016(16) -0.0049(16)
C6 0.0209(19) 0.0210(19) 0.0176(19) -0.0016(15) -0.0019(15) -0.0124(17)
C7 0.0189(19) 0.0164(19) 0.020(2) 0.0007(16) 0.0029(16) -0.0037(16)
C8 0.0170(19) 0.025(2) 0.025(2) 0.0020(17) -0.0006(16) -0.0087(17)
C9 0.029(2) 0.054(3) 0.037(3) -0.013(2) 0.017(2) -0.020(2)
C10 0.019(2) 0.030(2) 0.031(2) -0.0093(18) 0.0047(17) -0.0122(18)
C11 0.029(2) 0.047(3) 0.027(2) -0.009(2) -0.0009(19) -0.023(2)
C12 0.0133(19) 0.035(2) 0.037(2) -0.0030(19) 0.0033(18) -0.0071(18)
C13 0.0110(18) 0.018(2) 0.028(2) 0.0030(17) -0.0014(16) -0.0035(16)
C14 0.018(2) 0.019(2) 0.033(2) -0.0056(17) -0.0063(17) -0.0032(17)
C15 0.056(3) 0.025(2) 0.038(3) 0.000(2) -0.016(2) -0.017(2)
C16 0.057(3) 0.038(3) 0.037(3) 0.003(2) -0.018(2) -0.016(3)
C17 0.028(2) 0.034(3) 0.043(3) -0.009(2) -0.014(2) -0.005(2)
C18 0.034(3) 0.029(2) 0.059(3) -0.014(2) -0.006(2) -0.015(2)
C19 0.031(2) 0.034(2) 0.037(3) -0.001(2) 0.000(2) -0.015(2)
C20 0.052(3) 0.044(3) 0.064(4) -0.021(3) -0.021(3) -0.013(3)
C21 0.0126(18) 0.0171(19) 0.028(2) 0.0001(16) -0.0037(16) -0.0058(16)
C22 0.020(2) 0.021(2) 0.026(2) 0.0007(17) -0.0059(17) -0.0078(17)
C23 0.022(2) 0.027(2) 0.030(2) -0.0038(18) -0.0004(18) -0.0073(18)
C24 0.024(2) 0.020(2) 0.045(3) -0.0068(19) -0.004(2) -0.0073(18)
C25 0.022(2) 0.018(2) 0.053(3) -0.001(2) -0.003(2) -0.0083(18)
C26 0.0157(19) 0.024(2) 0.038(2) -0.0024(18) -0.0001(18) -0.0094(17)
C31 0.0162(19) 0.0159(19) 0.031(2) -0.0041(16) 0.0027(16) -0.0076(16)
C32 0.0182(19) 0.0145(19) 0.033(2) -0.0011(16) -0.0001(17) -0.0073(16)
C33 0.017(2) 0.024(2) 0.047(3) -0.0024(19) -0.0022(19) -0.0109(18)
C34 0.019(2) 0.026(2) 0.048(3) -0.005(2) 0.012(2) -0.0109(18)
C35 0.026(2) 0.030(2) 0.035(2) 0.0040(19) 0.0047(19) -0.0168(19)
C36 0.0167(19) 0.024(2) 0.029(2) 0.0045(17) 0.0013(17) -0.0070(17)
C41 0.0140(18) 0.0191(19) 0.0203(19) 0.0031(15) -0.0008(15) -0.0078(16)
C42 0.0158(19) 0.021(2) 0.023(2) -0.0029(16) 0.0031(16) -0.0054(16)
C43 0.0126(19) 0.029(2) 0.028(2) 0.0000(18) 0.0006(16) -0.0055(17)
C44 0.0173(19) 0.029(2) 0.027(2) 0.0066(17) -0.0082(17) -0.0132(18)
C45 0.026(2) 0.022(2) 0.019(2) -0.0003(16) -0.0027(16) -0.0118(17)
C46 0.0153(19) 0.0161(19) 0.026(2) 0.0002(16) 0.0003(16) -0.0053(16)
C51 0.0143(18) 0.0172(19) 0.0197(19) -0.0024(15) -0.0005(15) -0.0061(16)
C52 0.021(2) 0.028(2) 0.021(2) 0.0005(17) -0.0008(16) -0.0117(18)
C53 0.021(2) 0.040(3) 0.021(2) 0.0011(18) -0.0030(17) -0.0097(19)
C54 0.015(2) 0.035(2) 0.028(2) -0.0092(19) -0.0042(17) -0.0080(18)
C55 0.0155(19) 0.025(2) 0.035(2) -0.0076(18) 0.0016(17) -0.0096(17)
C56 0.0171(19) 0.0175(19) 0.022(2) -0.0017(16) -0.0001(16) -0.0047(16)
C61 0.0191(19) 0.021(2) 0.0173(19) 0.0037(15) 0.0017(16) -0.0086(16)
C62 0.032(2) 0.029(2) 0.032(2) -0.0062(19) 0.0095(19) -0.017(2)
C63 0.040(3) 0.048(3) 0.042(3) -0.006(2) 0.012(2) -0.033(2)
C64 0.026(2) 0.044(3) 0.029(2) 0.000(2) 0.0061(19) -0.019(2)
C65 0.025(2) 0.035(2) 0.023(2) -0.0026(18) 0.0045(18) -0.0101(19)
C66 0.025(2) 0.026(2) 0.027(2) -0.0017(17) 0.0052(17) -0.0132(18)
C71 0.0139(18) 0.0174(19) 0.021(2) -0.0004(15) 0.0041(15) -0.0049(16)
C72 0.0175(19) 0.0182(19) 0.028(2) 0.0010(16) -0.0004(16) -0.0068(16)
C73 0.031(2) 0.031(2) 0.030(2) -0.0053(18) -0.0026(19) -0.018(2)
C74 0.029(2) 0.022(2) 0.038(2) -0.0055(19) 0.003(2) -0.0092(19)
C75 0.018(2) 0.021(2) 0.036(2) 0.0005(18) 0.0003(18) -0.0024(17)
C76 0.021(2) 0.024(2) 0.026(2) 0.0013(17) -0.0007(17) -0.0101(17)

loop_
_atom_type_symbol
_atom_type_description
_atom_type_scat_dispersion_real
_atom_type_scat_dispersion_imag
_atom_type_scat_source
C C 0.0033 0.0016 'International Tables Vol C Tables 4.2.6.8 and 6.1.1.4'
H H 0.0000 0.0000 'International Tables Vol C Tables 4.2.6.8 and 6.1.1.4'
N N 0.0061 0.0033 'International Tables Vol C Tables 4.2.6.8 and 6.1.1.4'
O O 0.0106 0.0060 'International Tables Vol C Tables 4.2.6.8 and 6.1.1.4'
P P 0.1023 0.0942 'International Tables Vol C Tables 4.2.6.8 and 6.1.1.4'
Ru Ru -1.2594 0.8363 'International Tables Vol C Tables 4.2.6.8 and 6.1.1.4'

loop_
_geom_angle_atom_site_label_1
_geom_angle_atom_site_label_2
_geom_angle_atom_site_label_3
_geom_angle
C13 Ru C1 89.49(15)
C13 Ru C5 177.52(16)
C1 Ru C5 91.21(15)
C13 Ru O5 101.78(12)
C1 Ru O5 165.24(12)
C5 Ru O5 77.94(12)
C13 Ru P1 89.95(11)
C1 Ru P1 93.73(10)
C5 Ru P1 87.63(10)
O5 Ru P1 95.76(7)
C13 Ru P2 89.45(11)
C1 Ru P2 91.01(10)
C5 Ru P2 92.91(10)
O5 Ru P2 79.71(7)
P1 Ru P2 175.22(4)
C41 P1 C31 104.15(17)
C41 P1 C21 100.39(16)
C31 P1 C21 103.15(17)
C41 P1 Ru 116.80(12)
C31 P1 Ru 112.47(12)
C21 P1 Ru 117.93(13)
C61 P2 C71 105.28(17)
C61 P2 C51 102.51(17)
C71 P2 C51 100.66(16)
C61 P2 Ru 113.27(12)
C71 P2 Ru 118.76(12)
C51 P2 Ru 114.40(12)
C8 O2 C9 114.8(3)
C10 O4 C11 115.9(3)
C7 O5 Ru 108.4(2)
C7 O6 C12 115.4(3)
C13 N C14 174.5(4)
C2 C1 Ru 128.0(3)
C2 C1 H1 116.0
Ru C1 H1 116.0
C1 C2 C3 124.8(3)
C1 C2 C8 121.6(3)
C3 C2 C8 113.6(3)
C4 C3 C2 128.7(4)
C4 C3 H3 115.7
C2 C3 H3 115.7
C3 C4 C5 121.5(3)
C3 C4 C10 116.6(3)
C5 C4 C10 121.8(3)
C6 C5 C4 121.9(3)
C6 C5 Ru 113.3(3)
C4 C5 Ru 124.7(2)
C5 C6 C7 115.9(3)
C5 C6 H6 122.0
C7 C6 H6 122.0
O5 C7 O6 120.6(3)
O5 C7 C6 124.1(3)
O6 C7 C6 115.3(3)
O1 C8 O2 121.3(3)
O1 C8 C2 125.0(4)
O2 C8 C2 113.7(3)
O2 C9 H9A 109.5
O2 C9 H9B 109.5
H9A C9 H9B 109.5
O2 C9 H9C 109.5
H9A C9 H9C 109.5
H9B C9 H9C 109.5
O3A C10 O4 115.8(4)
O3B C10 O4 119.2(4)
O3A C10 C4 126.8(4)
O3B C10 C4 122.7(4)
O4 C10 C4 114.5(3)
O4 C11 H11A 109.5
O4 C11 H11B 109.5
H11A C11 H11B 109.5
O4 C11 H11C 109.5
H11A C11 H11C 109.5
H11B C11 H11C 109.5
O6 C12 H12A 109.5
O6 C12 H12B 109.5
H12A C12 H12B 109.5
O6 C12 H12C 109.5
H12A C12 H12C 109.5
H12B C12 H12C 109.5
N C13 Ru 176.2(3)
C15 C14 C19 120.7(4)
C15 C14 N 119.6(4)
C19 C14 N 119.7(4)
C14 C15 C16 119.3(4)
C14 C15 H15 120.4
C16 C15 H15 120.4
C17 C16 C15 122.0(5)
C17 C16 H16 119.0
C15 C16 H16 119.0
C16 C17 C18 118.0(4)
C16 C17 C20 121.0(5)
C18 C17 C20 121.1(5)
C17 C18 C19 121.5(4)
C17 C18 H18 119.3
C19 C18 H18 119.3
C14 C19 C18 118.5(4)
C14 C19 H19 120.7
C18 C19 H19 120.7
C17 C20 H20A 109.5
C17 C20 H20B 109.5
H20A C20 H20B 109.5
C17 C20 H20C 109.5
H20A C20 H20C 109.5
H20B C20 H20C 109.5
C22 C21 C26 118.4(3)
C22 C21 P1 120.9(3)
C26 C21 P1 120.5(3)
C21 C22 C23 121.0(4)
C21 C22 H22 119.5
C23 C22 H22 119.5
C24 C23 C22 120.0(4)
C24 C23 H23 120.0
C22 C23 H23 120.0
C23 C24 C25 119.9(4)
C23 C24 H24 120.1
C25 C24 H24 120.1
C24 C25 C26 120.4(4)
C24 C25 H25 119.8
C26 C25 H25 119.8
C25 C26 C21 120.3(4)
C25 C26 H26 119.9
C21 C26 H26 119.9
C32 C31 C36 118.3(3)
C32 C31 P1 118.2(3)
C36 C31 P1 123.5(3)
C33 C32 C31 120.2(4)
C33 C32 H32 119.9
C31 C32 H32 119.9
C34 C33 C32 120.6(4)
C34 C33 H33 119.7
C32 C33 H33 119.7
C33 C34 C35 120.1(4)
C33 C34 H34 120.0
C35 C34 H34 120.0
C34 C35 C36 119.9(4)
C34 C35 H35 120.1
C36 C35 H35 120.1
C35 C36 C31 120.9(4)
C35 C36 H36 119.5
C31 C36 H36 119.5
C42 C41 C46 118.4(3)
C42 C41 P1 120.6(3)
C46 C41 P1 120.8(3)
C43 C42 C41 120.6(3)
C43 C42 H42 119.7
C41 C42 H42 119.7
C44 C43 C42 120.4(3)
C44 C43 H43 119.8
C42 C43 H43 119.8
C43 C44 C45 119.7(4)
C43 C44 H44 120.2
C45 C44 H44 120.2
C46 C45 C44 120.5(3)
C46 C45 H45 119.8
C44 C45 H45 119.8
C45 C46 C41 120.5(3)
C45 C46 H46 119.8
C41 C46 H46 119.8
C52 C51 C56 118.5(3)
C52 C51 P2 121.3(3)
C56 C51 P2 120.1(3)
C53 C52 C51 121.0(4)
C53 C52 H52 119.5
C51 C52 H52 119.5
C54 C53 C52 119.7(4)
C54 C53 H53 120.1
C52 C53 H53 120.1
C53 C54 C55 120.2(4)
C53 C54 H54 119.9
C55 C54 H54 119.9
C54 C55 C56 119.8(4)
C54 C55 H55 120.1
C56 C55 H55 120.1
C55 C56 C51 120.7(4)
C55 C56 H56 119.7
C51 C56 H56 119.7
C62 C61 C66 118.0(3)
C62 C61 P2 124.5(3)
C66 C61 P2 117.0(3)
C61 C62 C63 121.0(4)
C61 C62 H62 119.5
C63 C62 H62 119.5
C64 C63 C62 120.5(4)
C64 C63 H63 119.8
C62 C63 H63 119.8
C63 C64 C65 119.5(4)
C63 C64 H64 120.2
C65 C64 H64 120.2
C64 C65 C66 120.5(4)
C64 C65 H65 119.8
C66 C65 H65 119.8
C65 C66 C61 120.4(4)
C65 C66 H66 119.8
C61 C66 H66 119.8
C72 C71 C76 118.0(3)
C72 C71 P2 120.9(3)
C76 C71 P2 121.0(3)
C73 C72 C71 120.9(3)
C73 C72 H72 119.6
C71 C72 H72 119.6
C72 C73 C74 120.0(4)
C72 C73 H73 120.0
C74 C73 H73 120.0
C75 C74 C73 119.8(4)
C75 C74 H74 120.1
C73 C74 H74 120.1
C74 C75 C76 120.5(4)
C74 C75 H75 119.8
C76 C75 H75 119.8
C75 C76 C71 120.8(4)
C75 C76 H76 119.6
C71 C76 H76 119.6

loop_
_geom_bond_atom_site_label_1
_geom_bond_atom_site_label_2
_geom_bond_distance
Ru C13 1.954(4)
Ru C1 1.986(3)
Ru C5 2.092(4)
Ru O5 2.266(2)
Ru P1 2.3551(10)
Ru P2 2.3694(10)
P1 C41 1.831(4)
P1 C31 1.843(4)
P1 C21 1.848(4)
P2 C61 1.833(4)
P2 C71 1.836(4)
P2 C51 1.844(4)
O1 C8 1.222(5)
O2 C8 1.354(5)
O2 C9 1.449(4)
O3A C10 1.235(6)
O3B C10 1.255(6)
O4 C10 1.345(5)
O4 C11 1.435(4)
O5 C7 1.242(4)
O6 C7 1.353(4)
O6 C12 1.450(4)
N C13 1.179(5)
N C14 1.402(5)
C1 C2 1.368(5)
C1 H1 0.9300
C2 C3 1.437(5)
C2 C8 1.490(5)
C3 C4 1.376(5)
C3 H3 0.9300
C4 C5 1.475(5)
C4 C10 1.485(5)
C5 C6 1.376(5)
C6 C7 1.437(5)
C6 H6 0.9300
C9 H9A 0.9600
C9 H9B 0.9600
C9 H9C 0.9600
C11 H11A 0.9600
C11 H11B 0.9600
C11 H11C 0.9600
C12 H12A 0.9600
C12 H12B 0.9600
C12 H12C 0.9600
C14 C15 1.381(6)
C14 C19 1.387(6)
C15 C16 1.385(6)
C15 H15 0.9300
C16 C17 1.373(7)
C16 H16 0.9300
C17 C18 1.393(7)
C17 C20 1.521(6)
C18 C19 1.399(6)
C18 H18 0.9300
C19 H19 0.9300
C20 H20A 0.9600
C20 H20B 0.9600
C20 H20C 0.9600
C21 C22 1.392(5)
C21 C26 1.405(5)
C22 C23 1.403(5)
C22 H22 0.9300
C23 C24 1.374(6)
C23 H23 0.9300
C24 C25 1.393(6)
C24 H24 0.9300
C25 C26 1.396(5)
C25 H25 0.9300
C26 H26 0.9300
C31 C32 1.404(5)
C31 C36 1.407(5)
C32 C33 1.393(5)
C32 H32 0.9300
C33 C34 1.384(6)
C33 H33 0.9300
C34 C35 1.385(6)
C34 H34 0.9300
C35 C36 1.392(5)
C35 H35 0.9300
C36 H36 0.9300
C41 C42 1.396(5)
C41 C46 1.407(5)
C42 C43 1.388(5)
C42 H42 0.9300
C43 C44 1.381(5)
C43 H43 0.9300
C44 C45 1.388(5)
C44 H44 0.9300
C45 C46 1.378(5)
C45 H45 0.9300
C46 H46 0.9300
C51 C52 1.396(5)
C51 C56 1.399(5)
C52 C53 1.390(5)
C52 H52 0.9300
C53 C54 1.387(6)
C53 H53 0.9300
C54 C55 1.389(6)
C54 H54 0.9300
C55 C56 1.393(5)
C55 H55 0.9300
C56 H56 0.9300
C61 C62 1.374(5)
C61 C66 1.400(5)
C62 C63 1.400(5)
C62 H62 0.9300
C63 C64 1.363(6)
C63 H63 0.9300
C64 C65 1.375(6)
C64 H64 0.9300
C65 C66 1.393(5)
C65 H65 0.9300
C66 H66 0.9300
C71 C72 1.399(5)
C71 C76 1.408(5)
C72 C73 1.386(5)
C72 H72 0.9300
C73 C74 1.398(6)
C73 H73 0.9300
C74 C75 1.378(6)
C74 H74 0.9300
C75 C76 1.385(5)
C75 H75 0.9300
C76 H76 0.9300
